data_7062657
loop_
_publ_author_name
'Mautner, Franz A.'
'Fischer, Roland C.'
'Torvisco, Ana'
'Nakashima, Kai'
'Handa, Makoto'
'Mikuriya, Masahiro'
'Salem, Nahed M. H.'
'Overby, Gabriel J.'
'Maier, Madison R.'
'Louka, Febee R.'
'Massoud, Salah S.'

_publ_section_title
;
 Structure and magnetic characterization of some bicompartmental [N6O2]
 divalent metal(ii) complexes using bis(phenolato) ligands bearing two
 pendant bis(pyridyl) amine arms
;
_journal_issue 33
_journal_name_full 'New Journal of Chemistry'
_journal_page_first 15638
_journal_page_last 15649
_journal_paper_doi 10.1039/D3NJ02380J
_journal_volume 47
_journal_year 2023
_chemical_formula_moiety 'C41.245 H40.491 Cl2 N6 O5 Zn2, 2(F6 P), 0.453(H2 O)'
_chemical_formula_sum 'C41.24 H41.39 Cl2 F12 N6 O5.45 P2 Zn2'
_chemical_formula_weight 1200.00
_space_group_crystal_system triclinic
_space_group_IT_number 2
_space_group_name_Hall '-P 1'
_space_group_name_H-M_alt 'P -1'
_atom_sites_solution_hydrogens mixed
_atom_sites_solution_primary direct
_audit_creation_date 2023-07-10
_audit_creation_method
;
Olex2 1.5
(compiled 2023.03.06 svn.rbb2c1857 for OlexSys, GUI svn.r6748)
;
_audit_update_record
;
2023-07-15 deposited with the CCDC.	2023-07-20 downloaded from the CCDC.
;
_cell_angle_alpha 77.240(2)
_cell_angle_beta 69.673(2)
_cell_angle_gamma 72.143(2)
_cell_formula_units_Z 2
_cell_length_a 13.7082(6)
_cell_length_b 13.8145(6)
_cell_length_c 14.4212(6)
_cell_measurement_reflns_used 9872
_cell_measurement_temperature 99.99
_cell_measurement_theta_max 33.12
_cell_measurement_theta_min 2.31
_cell_volume 2417.44(18)
_computing_molecular_graphics 'Olex2 1.5 (Dolomanov et al., 2009)'
_computing_publication_material 'Olex2 1.5 (Dolomanov et al., 2009)'
_computing_structure_refinement 'XL  (Sheldrick, 2008)'
_computing_structure_solution 'SHELXS  (Sheldrick, 2008)'
_diffrn_ambient_temperature 99.99
_diffrn_measured_fraction_theta_full 1.000
_diffrn_measured_fraction_theta_max 1.000
_diffrn_measurement_device_type 'Bruker APEX-II CCD'
_diffrn_measurement_method '\f and \w scans'
_diffrn_radiation_type MoK\a
_diffrn_radiation_wavelength 0.71073
_diffrn_reflns_av_R_equivalents 0.0969
_diffrn_reflns_av_unetI/netI 0.0647
_diffrn_reflns_Laue_measured_fraction_full 1.000
_diffrn_reflns_Laue_measured_fraction_max 1.000
_diffrn_reflns_limit_h_max 13
_diffrn_reflns_limit_h_min -16
_diffrn_reflns_limit_k_max 16
_diffrn_reflns_limit_k_min -16
_diffrn_reflns_limit_l_max 17
_diffrn_reflns_limit_l_min -17
_diffrn_reflns_number 61834
_diffrn_reflns_point_group_measured_fraction_full 1.000
_diffrn_reflns_point_group_measured_fraction_max 1.000
_diffrn_reflns_theta_full 25.242
_diffrn_reflns_theta_max 25.499
_diffrn_reflns_theta_min 1.867
_diffrn_source_current 0.93
_diffrn_source_power 0.0465
_diffrn_source_voltage 50.0
_diffrn_standards_number 0
_exptl_absorpt_coefficient_mu 1.267
_exptl_absorpt_correction_T_max 0.7465
_exptl_absorpt_correction_T_min 0.5977
_exptl_absorpt_correction_type multi-scan
_exptl_absorpt_process_details
;
SADABS-2016/2 (Bruker,2016/2) was used for absorption correction.
wR2(int) was 0.1618 before and 0.0968 after correction.
The Ratio of minimum to maximum transmission is 0.8007.
The \l/2 correction factor is Not present.
;
_exptl_crystal_colour colourless
_exptl_crystal_colour_primary colourless
_exptl_crystal_density_diffrn 1.649
_exptl_crystal_description block
_exptl_crystal_F_000 1213
_exptl_crystal_size_max 0.15
_exptl_crystal_size_mid 0.13
_exptl_crystal_size_min 0.12
_refine_diff_density_max 1.595
_refine_diff_density_min -0.966
_refine_diff_density_rms 0.131
_refine_ls_extinction_method none
_refine_ls_goodness_of_fit_ref 1.065
_refine_ls_hydrogen_treatment mixed
_refine_ls_matrix_type full
_refine_ls_number_parameters 722
_refine_ls_number_reflns 9010
_refine_ls_number_restraints 104
_refine_ls_restrained_S_all 1.086
_refine_ls_R_factor_all 0.1084
_refine_ls_R_factor_gt 0.0641
_refine_ls_shift/su_max 0.000
_refine_ls_shift/su_mean 0.000
_refine_ls_structure_factor_coef Fsqd
_refine_ls_weighting_details 'w=1/[\s^2^(Fo^2^)+(0.0579P)^2^+14.3176P] where P=(Fo^2^+2Fc^2^)/3'
_refine_ls_weighting_scheme calc
_refine_ls_wR_factor_gt 0.1450
_refine_ls_wR_factor_ref 0.1864
_reflns_Friedel_coverage 0.000
_reflns_number_gt 6120
_reflns_number_total 9010
_reflns_threshold_expression 'I > 2\s(I)'
_cod_data_source_file d3nj02380j2.cif
_cod_data_source_block at1151_a
_cod_depositor_comments 'Adding full bibliography for 7062656--7062659.cif.'
_cod_database_code 7062657
_shelx_shelxl_version_number 2018/3
_shelx_space_group_comment
;
The symmetry employed for this shelxl refinement is uniquely defined
by the following loop, which should always be used as a source of
symmetry information in preference to the above space-group names.
They are only intended as comments.
;
_shelx_estimated_absorpt_t_max 0.863
_shelx_estimated_absorpt_t_min 0.833
_olex2_refinement_description
;
1. Fixed Uiso
 At 1.2 times of:
  All C(H) groups, All C(H,H) groups
 At 1.5 times of:
  All C(H,H,H) groups, All O(H) groups, All O(H,H) groups
2. Restrained distances
 O2-H2
 0.89 with sigma of 0.02
 O5A-C42A
 1.42 with sigma of 0.02
 P3-F13 \\sim P3-F14 \\sim P3-F15 \\sim P3-F16 \\sim P3-F17 \\sim P3-F18
 with sigma of 0.01
 F13-F16 \\sim F14-F17 \\sim F15-F18
 with sigma of 0.01
3. Uiso/Uaniso restraints and constraints
Uanis(P3) \\sim Ueq, Uanis(F13) \\sim Ueq, Uanis(F14) \\sim Ueq, Uanis(F15)
\\sim Ueq, Uanis(F16) \\sim Ueq, Uanis(F17) \\sim Ueq, Uanis(F18) \\sim Ueq:
with sigma of 0.01 and sigma for terminal atoms of 0.02
Uanis(P2) \\sim Ueq, Uanis(F7) \\sim Ueq, Uanis(F8) \\sim Ueq, Uanis(F9) \\sim
Ueq, Uanis(F10) \\sim Ueq, Uanis(F11) \\sim Ueq, Uanis(F12) \\sim Ueq: with
sigma of 0.01 and sigma for terminal atoms of 0.02
Uanis(O5) = Uanis(O5A) = Uanis(C42A)
4. Others
 Sof(O5A)=Sof(H5AA)=Sof(C42A)=Sof(H42A)=Sof(H42B)=Sof(H42C)=1-FVAR(1)
 Sof(O5)=Sof(H5A)=Sof(H5B)=FVAR(1)
 Sof(O6)=Sof(H6C)=Sof(H6D)=FVAR(2)
 Fixed Sof: P2(0.5) F7(0.5) F8(0.5) F9(0.5) F10(0.5) F11(0.5) F12(0.5) P3(0.5)
 F13(0.5) F14(0.5) F17(0.5) F15(0.5) F18(0.5) F16(0.5)
5.a Free rotating group:
 O6(H6C,H6D)
5.b Rotating group:
 O5(H5A,H5B)
5.c Secondary CH2 refined with riding coordinates:
 C20(H20A,H20B), C6(H6A,H6B), C7(H7A,H7B), C13(H13A,H13B), C32(H32A,H32B),
 C33(H33A,H33B), C34(H34A,H34B)
5.d Aromatic/amide H refined with riding coordinates:
 C1(H1), C2(H2A), C3(H3), C4(H4), C9(H9), C10(H10), C11(H11), C12(H12),
 C15(H15), C17(H17), C22(H22), C24(H24), C27(H27), C28(H28), C29(H29), C30(H30),
  C36(H36), C37(H37), C38(H38), C39(H39)
5.e Idealised Me refined as rotating group:
 C41(H41A,H41B,H41C), C42A(H42A,H42B,H42C)
5.f Idealised tetrahedral OH refined as rotating group:
 O5A(H5AA)
;
_olex2_submission_special_instructions 'No special instructions were received'

loop_
_space_group_symop_operation_xyz
'x, y, z'
'-x, -y, -z'

loop_
_atom_site_label
_atom_site_type_symbol
_atom_site_fract_x
_atom_site_fract_y
_atom_site_fract_z
_atom_site_U_iso_or_equiv
_atom_site_adp_type
_atom_site_occupancy
_atom_site_site_symmetry_order
_atom_site_calc_flag
_atom_site_refinement_flags_posn
_atom_site_refinement_flags_adp
_atom_site_refinement_flags_occupancy
_atom_site_disorder_assembly
_atom_site_disorder_group
C20 C 0.4938(5) 0.5727(4) 0.7276(4) 0.0295(12) Uani 1 1 d . . . . .
H20A H 0.472151 0.530969 0.694239 0.035 Uiso 1 1 calc R U . . .
H20B H 0.549700 0.603776 0.676780 0.035 Uiso 1 1 calc R U . . .
C23 C 0.2071(5) 0.7162(5) 0.8468(5) 0.0362(14) Uani 1 1 d . . . . .
Zn1 Zn 0.80246(5) 0.63335(5) 0.75114(5) 0.02819(19) Uani 1 1 d . . . . .
Zn2 Zn 0.53091(6) 0.88803(5) 0.64059(5) 0.0330(2) Uani 1 1 d . . . . .
Cl1 Cl 0.51105(13) 0.23920(11) 0.98373(11) 0.0367(3) Uani 1 1 d . . . . .
Cl2 Cl 0.07901(13) 0.69413(15) 0.89199(15) 0.0531(5) Uani 1 1 d . . . . .
P2 P 0.9429(3) 0.0508(3) 0.8850(3) 0.0457(9) Uani 0.5 1 d . U P . .
P1 P 1.23174(13) 0.42479(14) 0.68196(14) 0.0419(4) Uani 1 1 d . . . . .
F1 F 1.3381(4) 0.3996(4) 0.7138(4) 0.0830(16) Uani 1 1 d . . . . .
F2 F 1.1617(3) 0.4607(3) 0.7886(3) 0.0521(10) Uani 1 1 d . . . . .
F3 F 1.2175(5) 0.3124(3) 0.7247(5) 0.0921(19) Uani 1 1 d . . . . .
F4 F 1.1236(3) 0.4525(3) 0.6503(3) 0.0423(9) Uani 1 1 d . . . . .
F5 F 1.2993(4) 0.3905(5) 0.5755(4) 0.0892(18) Uani 1 1 d . . . . .
F6 F 1.2425(4) 0.5388(4) 0.6408(3) 0.0661(13) Uani 1 1 d . . . . .
O1 O 0.6386(3) 0.6242(3) 0.8048(3) 0.0265(8) Uani 1 1 d . . . . .
O2 O 0.5086(3) 0.7710(3) 0.7470(3) 0.0272(8) Uani 1 1 d D . . . .
H2 H 0.555(5) 0.714(4) 0.763(6) 0.07(3) Uiso 1 1 d D . . . .
O3 O 0.7454(3) 0.7526(3) 0.6570(3) 0.0301(9) Uani 1 1 d . . . . .
O4 O 0.6740(3) 0.8400(3) 0.5387(3) 0.0307(9) Uani 1 1 d . . . . .
N1 N 0.7862(4) 0.7245(4) 0.8580(3) 0.0304(11) Uani 1 1 d . . . . .
N2 N 0.8282(4) 0.5169(4) 0.8785(4) 0.0321(11) Uani 1 1 d . . . . .
N3 N 0.8406(4) 0.4967(4) 0.6898(4) 0.0315(11) Uani 1 1 d . . . . .
N4 N 0.4415(4) 0.8563(4) 0.5647(3) 0.0348(12) Uani 1 1 d . . . . .
N5 N 0.3669(5) 0.9833(4) 0.7118(4) 0.0451(14) Uani 1 1 d . . . . .
N6 N 0.5676(5) 1.0101(4) 0.6727(4) 0.0447(14) Uani 1 1 d . . . . .
C1 C 0.7392(5) 0.8245(5) 0.8571(5) 0.0395(15) Uani 1 1 d . . . . .
H1 H 0.708983 0.859469 0.804935 0.047 Uiso 1 1 calc R U . . .
C2 C 0.7329(6) 0.8794(5) 0.9299(5) 0.0496(18) Uani 1 1 d . . . . .
H2A H 0.701167 0.951084 0.926885 0.060 Uiso 1 1 calc R U . . .
C3 C 0.7737(7) 0.8269(6) 1.0061(5) 0.0527(19) Uani 1 1 d . . . . .
H3 H 0.769520 0.862268 1.057422 0.063 Uiso 1 1 calc R U . . .
C4 C 0.8210(5) 0.7228(5) 1.0089(5) 0.0410(15) Uani 1 1 d . . . . .
H4 H 0.848904 0.685885 1.061952 0.049 Uiso 1 1 calc R U . . .
C5 C 0.8269(5) 0.6734(5) 0.9323(4) 0.0337(13) Uani 1 1 d . . . . .
C6 C 0.8818(5) 0.5613(5) 0.9263(5) 0.0327(13) Uani 1 1 d . . . . .
H6A H 0.958444 0.553270 0.886822 0.039 Uiso 1 1 calc R U . . .
H6B H 0.878335 0.524535 0.994111 0.039 Uiso 1 1 calc R U . . .
F7 F 0.8630(8) 0.0873(7) 0.8237(8) 0.078(3) Uani 0.5 1 d . U P . .
C7 C 0.8961(5) 0.4217(5) 0.8377(5) 0.0352(14) Uani 1 1 d . . . . .
H7A H 0.884087 0.362463 0.889444 0.042 Uiso 1 1 calc R U . . .
H7B H 0.972625 0.422011 0.819230 0.042 Uiso 1 1 calc R U . . .
F8 F 0.9133(6) 0.1618(5) 0.9166(5) 0.0484(19) Uani 0.5 1 d . U P . .
C8 C 0.8715(5) 0.4098(5) 0.7472(5) 0.0362(14) Uani 1 1 d . . . . .
F9 F 1.0305(8) 0.0809(8) 0.7946(9) 0.088(3) Uani 0.5 1 d . U P . .
C9 C 0.8830(5) 0.3150(5) 0.7226(5) 0.0428(16) Uani 1 1 d . . . . .
H9 H 0.905716 0.254356 0.763852 0.051 Uiso 1 1 calc R U . . .
F10 F 0.9727(8) -0.0613(6) 0.8550(7) 0.070(3) Uani 0.5 1 d . U P . .
C10 C 0.8614(6) 0.3088(6) 0.6378(6) 0.0512(18) Uani 1 1 d . . . . .
H10 H 0.869745 0.243939 0.619669 0.061 Uiso 1 1 calc R U . . .
F11 F 0.8630(14) 0.0175(9) 0.9816(8) 0.133(6) Uani 0.5 1 d . U P . .
C11 C 0.8276(5) 0.3977(5) 0.5800(5) 0.0412(15) Uani 1 1 d . . . . .
H11 H 0.811348 0.395575 0.521712 0.049 Uiso 1 1 calc R U . . .
F12 F 1.0394(12) 0.0142(10) 0.9401(11) 0.116(4) Uani 0.5 1 d . U P . .
C12 C 0.8179(5) 0.4900(5) 0.6081(4) 0.0346(14) Uani 1 1 d . . . . .
H12 H 0.794108 0.551477 0.568271 0.042 Uiso 1 1 calc R U . . .
C13 C 0.7247(4) 0.5048(4) 0.9529(4) 0.0290(12) Uani 1 1 d . . . . .
H13A H 0.684331 0.571470 0.978052 0.035 Uiso 1 1 calc R U . . .
H13B H 0.740073 0.454941 1.010097 0.035 Uiso 1 1 calc R U . . .
C14 C 0.6542(4) 0.4694(4) 0.9143(4) 0.0242(11) Uani 1 1 d . . . . .
C15 C 0.6257(4) 0.3777(4) 0.9568(4) 0.0258(12) Uani 1 1 d . . . . .
H15 H 0.655176 0.333852 1.006539 0.031 Uiso 1 1 calc R U . . .
C16 C 0.5529(5) 0.3507(4) 0.9253(4) 0.0281(12) Uani 1 1 d . . . . .
C17 C 0.5121(4) 0.4125(4) 0.8512(4) 0.0272(12) Uani 1 1 d . . . . .
H17 H 0.463832 0.392238 0.829996 0.033 Uiso 1 1 calc R U . . .
C18 C 0.5406(4) 0.5039(4) 0.8073(4) 0.0268(12) Uani 1 1 d . . . . .
C19 C 0.6105(4) 0.5332(4) 0.8416(4) 0.0239(11) Uani 1 1 d . . . . .
C21 C 0.3974(4) 0.6571(4) 0.7703(4) 0.0273(12) Uani 1 1 d . . . . .
C22 C 0.2941(5) 0.6409(5) 0.8043(4) 0.0325(13) Uani 1 1 d . . . . .
H22 H 0.284019 0.577856 0.798068 0.039 Uiso 1 1 calc R U . . .
C24 C 0.2179(5) 0.8109(5) 0.8541(4) 0.0355(14) Uani 1 1 d . . . . .
H24 H 0.156893 0.862645 0.882467 0.043 Uiso 1 1 calc R U . . .
C25 C 0.3204(5) 0.8281(4) 0.8188(4) 0.0321(13) Uani 1 1 d . . . . .
C26 C 0.4101(5) 0.7516(4) 0.7800(4) 0.0277(12) Uani 1 1 d . . . . .
C27 C 0.4811(5) 0.7749(5) 0.5148(4) 0.0372(14) Uani 1 1 d . . . . .
H27 H 0.556935 0.750486 0.489419 0.045 Uiso 1 1 calc R U . . .
C28 C 0.4167(6) 0.7248(6) 0.4986(5) 0.0489(17) Uani 1 1 d . . . . .
H28 H 0.446936 0.667795 0.461875 0.059 Uiso 1 1 calc R U . . .
C29 C 0.3067(6) 0.7602(7) 0.5375(5) 0.059(2) Uani 1 1 d . . . . .
H29 H 0.260365 0.726427 0.528663 0.070 Uiso 1 1 calc R U . . .
C30 C 0.2634(6) 0.8441(6) 0.5891(5) 0.055(2) Uani 1 1 d . . . . .
H30 H 0.187814 0.869404 0.615170 0.066 Uiso 1 1 calc R U . . .
C31 C 0.3339(5) 0.8905(6) 0.6016(5) 0.0466(18) Uani 1 1 d . . . . .
C32 C 0.2941(5) 0.9827(5) 0.6556(5) 0.051(2) Uani 1 1 d . . . . .
H32A H 0.288493 1.045521 0.606831 0.061 Uiso 1 1 calc R U . . .
H32B H 0.221401 0.983563 0.702576 0.061 Uiso 1 1 calc R U . . .
C33 C 0.3332(5) 0.9332(4) 0.8170(4) 0.0356(14) Uani 1 1 d . . . . .
H33A H 0.264222 0.976039 0.854569 0.043 Uiso 1 1 calc R U . . .
H33B H 0.387920 0.927225 0.849550 0.043 Uiso 1 1 calc R U . . .
C34 C 0.3767(7) 1.0857(5) 0.7110(6) 0.059(2) Uani 1 1 d . . . . .
H34A H 0.319802 1.116892 0.768264 0.071 Uiso 1 1 calc R U . . .
H34B H 0.365539 1.129009 0.649157 0.071 Uiso 1 1 calc R U . . .
C35 C 0.4839(7) 1.0845(5) 0.7167(5) 0.056(2) Uani 1 1 d . . . . .
C36 C 0.4996(10) 1.1587(6) 0.7553(6) 0.075(3) Uani 1 1 d . . . . .
H36 H 0.439930 1.209694 0.786881 0.090 Uiso 1 1 calc R U . . .
C37 C 0.6023(11) 1.1588(6) 0.7481(6) 0.083(4) Uani 1 1 d . . . . .
H37 H 0.614052 1.209663 0.774916 0.099 Uiso 1 1 calc R U . . .
C38 C 0.6886(8) 1.0842(6) 0.7013(5) 0.063(2) Uani 1 1 d . . . . .
H38 H 0.760127 1.083562 0.694894 0.075 Uiso 1 1 calc R U . . .
C39 C 0.6683(7) 1.0107(5) 0.6643(5) 0.052(2) Uani 1 1 d . . . . .
H39 H 0.726886 0.959300 0.632143 0.063 Uiso 1 1 calc R U . . .
C40 C 0.7534(5) 0.7792(4) 0.5661(4) 0.0297(13) Uani 1 1 d . . . . .
C41 C 0.8562(5) 0.7468(5) 0.4860(5) 0.0379(14) Uani 1 1 d . . . . .
H41A H 0.886492 0.805939 0.454420 0.057 Uiso 1 1 calc R U . . .
H41B H 0.842242 0.719527 0.435933 0.057 Uiso 1 1 calc R U . . .
H41C H 0.907294 0.693547 0.515190 0.057 Uiso 1 1 calc R U . . .
O5 O 0.9718(10) 0.6461(12) 0.6822(14) 0.0377(18) Uani 0.755(15) 1 d . . P A 1
H5A H 1.020107 0.586597 0.694041 0.057 Uiso 0.755(15) 1 d R U P A 1
H5B H 0.985243 0.689734 0.712012 0.057 Uiso 0.755(15) 1 d R U P A 1
O6 O 0.9871(12) 0.8330(12) 0.6939(12) 0.082(7) Uani 0.453(18) 1 d G . P B 1
H6C H 0.921454 0.838469 0.732858 0.123 Uiso 0.453(18) 1 d G U P B 1
H6D H 1.019510 0.768813 0.705904 0.123 Uiso 0.453(18) 1 d G U P B 1
O5A O 0.952(4) 0.638(4) 0.697(5) 0.0377(18) Uani 0.245(15) 1 d D . P A 2
H5AA H 0.987227 0.588415 0.664770 0.057 Uiso 0.245(15) 1 calc R U P A 2
C42A C 1.0067(18) 0.718(2) 0.662(2) 0.0377(18) Uani 0.245(15) 1 d D . P A 2
H42A H 1.035392 0.724343 0.589604 0.057 Uiso 0.245(15) 1 calc R U P A 2
H42B H 1.065849 0.701579 0.691207 0.057 Uiso 0.245(15) 1 calc R U P A 2
H42C H 0.956344 0.782792 0.682728 0.057 Uiso 0.245(15) 1 calc R U P A 2
P3 P 0.9840(4) -0.0280(4) 0.5434(4) 0.086(2) Uani 0.5 1 d D U P C -1
F13 F 1.0081(12) -0.0262(10) 0.6416(8) 0.122(5) Uani 0.5 1 d D U P C -1
F14 F 0.8931(9) -0.0781(12) 0.6212(13) 0.153(6) Uani 0.5 1 d D U P C -1
F17 F 1.0828(9) 0.0195(12) 0.4801(13) 0.132(6) Uani 0.5 1 d D U P C -1
F15 F 1.0618(11) -0.1397(9) 0.5384(14) 0.124(5) Uani 0.5 1 d D U P C -1
F18 F 0.9096(7) 0.0854(7) 0.5442(8) 0.066(3) Uani 0.5 1 d D U P C -1
F16 F 0.9421(16) -0.0406(12) 0.4578(14) 0.127(6) Uani 0.5 1 d D U P C -1

loop_
_atom_site_aniso_label
_atom_site_aniso_U_11
_atom_site_aniso_U_22
_atom_site_aniso_U_33
_atom_site_aniso_U_23
_atom_site_aniso_U_13
_atom_site_aniso_U_12
C20 0.036(3) 0.031(3) 0.026(3) 0.000(2) -0.018(3) -0.008(2)
C23 0.032(3) 0.046(4) 0.031(3) 0.001(3) -0.015(3) -0.008(3)
Zn1 0.0308(3) 0.0298(4) 0.0250(4) -0.0039(3) -0.0103(3) -0.0064(3)
Zn2 0.0416(4) 0.0264(4) 0.0218(4) 0.0000(3) -0.0038(3) -0.0045(3)
Cl1 0.0503(9) 0.0305(8) 0.0330(8) 0.0019(6) -0.0147(7) -0.0170(7)
Cl2 0.0313(8) 0.0662(12) 0.0615(12) -0.0022(9) -0.0155(8) -0.0144(8)
P2 0.057(2) 0.0267(17) 0.043(2) -0.0045(14) -0.0125(17) -0.0003(15)
P1 0.0343(8) 0.0470(10) 0.0437(10) -0.0142(8) -0.0178(8) 0.0036(7)
F1 0.049(3) 0.104(4) 0.104(4) -0.041(3) -0.046(3) 0.015(3)
F2 0.054(2) 0.067(3) 0.035(2) -0.0094(19) -0.0133(18) -0.013(2)
F3 0.144(5) 0.037(3) 0.123(5) -0.004(3) -0.094(4) -0.003(3)
F4 0.0360(19) 0.048(2) 0.043(2) -0.0086(17) -0.0173(16) -0.0032(16)
F5 0.042(2) 0.147(5) 0.077(3) -0.074(4) -0.007(2) 0.007(3)
F6 0.090(3) 0.074(3) 0.050(3) 0.007(2) -0.029(2) -0.046(3)
O1 0.032(2) 0.024(2) 0.025(2) -0.0009(16) -0.0114(16) -0.0071(16)
O2 0.0247(19) 0.032(2) 0.025(2) -0.0019(17) -0.0082(16) -0.0065(16)
O3 0.033(2) 0.031(2) 0.023(2) -0.0014(17) -0.0068(17) -0.0072(17)
O4 0.037(2) 0.029(2) 0.0191(19) 0.0009(16) -0.0035(17) -0.0076(18)
N1 0.035(3) 0.033(3) 0.026(3) -0.003(2) -0.010(2) -0.013(2)
N2 0.032(3) 0.035(3) 0.034(3) -0.006(2) -0.016(2) -0.008(2)
N3 0.030(2) 0.036(3) 0.027(3) -0.008(2) -0.006(2) -0.008(2)
N4 0.036(3) 0.036(3) 0.020(2) 0.003(2) -0.005(2) 0.001(2)
N5 0.053(3) 0.033(3) 0.027(3) 0.003(2) 0.002(2) 0.000(2)
N6 0.069(4) 0.036(3) 0.023(3) 0.003(2) -0.004(3) -0.020(3)
C1 0.051(4) 0.037(4) 0.030(3) -0.006(3) -0.010(3) -0.012(3)
C2 0.072(5) 0.039(4) 0.034(4) -0.010(3) -0.003(3) -0.021(3)
C3 0.080(5) 0.053(5) 0.032(4) -0.018(3) -0.007(4) -0.028(4)
C4 0.051(4) 0.051(4) 0.030(3) -0.004(3) -0.015(3) -0.025(3)
C5 0.036(3) 0.041(3) 0.029(3) -0.001(3) -0.012(3) -0.015(3)
C6 0.036(3) 0.038(3) 0.031(3) -0.003(3) -0.017(3) -0.013(3)
F7 0.085(7) 0.059(6) 0.107(8) -0.033(5) -0.048(6) -0.005(5)
C7 0.032(3) 0.036(3) 0.040(4) -0.006(3) -0.016(3) -0.006(3)
F8 0.061(5) 0.035(4) 0.038(4) -0.002(3) -0.009(4) -0.005(3)
C8 0.028(3) 0.041(4) 0.039(4) -0.012(3) -0.008(3) -0.006(3)
F9 0.054(5) 0.081(7) 0.117(8) -0.057(6) 0.016(5) -0.016(5)
C9 0.051(4) 0.035(4) 0.044(4) -0.013(3) -0.011(3) -0.010(3)
F10 0.092(7) 0.043(5) 0.080(6) -0.023(4) -0.035(5) -0.001(4)
C10 0.056(4) 0.046(4) 0.056(5) -0.024(4) -0.010(4) -0.015(3)
F11 0.223(13) 0.084(7) 0.060(6) -0.031(6) 0.053(8) -0.085(8)
C11 0.052(4) 0.046(4) 0.026(3) -0.014(3) -0.004(3) -0.015(3)
F12 0.131(8) 0.083(7) 0.150(9) -0.039(7) -0.068(7) -0.003(6)
C12 0.041(3) 0.036(3) 0.024(3) -0.006(3) -0.008(3) -0.007(3)
C13 0.027(3) 0.034(3) 0.024(3) 0.000(2) -0.010(2) -0.006(2)
C14 0.029(3) 0.024(3) 0.022(3) -0.002(2) -0.012(2) -0.005(2)
C15 0.030(3) 0.025(3) 0.018(3) 0.000(2) -0.011(2) 0.000(2)
C16 0.036(3) 0.024(3) 0.022(3) 0.000(2) -0.008(2) -0.008(2)
C17 0.031(3) 0.026(3) 0.026(3) -0.007(2) -0.010(2) -0.004(2)
C18 0.031(3) 0.028(3) 0.021(3) -0.004(2) -0.010(2) -0.004(2)
C19 0.024(3) 0.024(3) 0.023(3) -0.006(2) -0.006(2) -0.004(2)
C21 0.031(3) 0.032(3) 0.020(3) 0.002(2) -0.014(2) -0.006(2)
C22 0.038(3) 0.042(4) 0.020(3) 0.004(2) -0.016(3) -0.012(3)
C24 0.031(3) 0.046(4) 0.019(3) 0.005(3) -0.007(2) -0.001(3)
C25 0.036(3) 0.028(3) 0.024(3) -0.001(2) -0.009(2) 0.002(2)
C26 0.035(3) 0.028(3) 0.019(3) 0.003(2) -0.013(2) -0.004(2)
C27 0.042(3) 0.042(4) 0.021(3) 0.004(3) -0.011(3) -0.006(3)
C28 0.051(4) 0.063(5) 0.034(4) -0.003(3) -0.019(3) -0.010(4)
C29 0.042(4) 0.095(6) 0.040(4) 0.001(4) -0.021(3) -0.018(4)
C30 0.038(4) 0.076(6) 0.040(4) 0.005(4) -0.019(3) 0.000(4)
C31 0.039(4) 0.056(4) 0.021(3) 0.009(3) -0.003(3) 0.004(3)
C32 0.044(4) 0.048(4) 0.027(3) 0.013(3) -0.001(3) 0.011(3)
C33 0.048(4) 0.025(3) 0.023(3) -0.001(2) -0.002(3) -0.004(3)
C34 0.077(6) 0.018(3) 0.047(4) 0.003(3) 0.014(4) -0.005(3)
C35 0.090(6) 0.028(4) 0.027(4) -0.002(3) 0.010(4) -0.013(4)
C36 0.124(9) 0.034(4) 0.040(5) -0.004(3) 0.012(5) -0.024(5)
C37 0.170(11) 0.048(5) 0.029(4) -0.011(4) -0.001(5) -0.055(6)
C38 0.118(7) 0.048(4) 0.030(4) 0.002(3) -0.016(4) -0.043(5)
C39 0.095(6) 0.038(4) 0.028(4) -0.002(3) -0.015(4) -0.027(4)
C40 0.037(3) 0.023(3) 0.028(3) -0.004(2) -0.005(3) -0.010(2)
C41 0.038(3) 0.034(3) 0.035(3) -0.008(3) -0.003(3) -0.007(3)
O5 0.019(6) 0.045(4) 0.048(7) -0.012(4) -0.003(5) -0.010(3)
O6 0.075(10) 0.092(11) 0.084(11) -0.053(9) 0.009(8) -0.038(8)
O5A 0.019(6) 0.045(4) 0.048(7) -0.012(4) -0.003(5) -0.010(3)
C42A 0.019(6) 0.045(4) 0.048(7) -0.012(4) -0.003(5) -0.010(3)
P3 0.037(2) 0.088(4) 0.158(6) -0.079(4) -0.047(3) 0.011(2)
F13 0.132(10) 0.081(8) 0.111(9) -0.029(7) -0.014(8) 0.017(7)
F14 0.080(8) 0.146(12) 0.196(14) 0.012(11) -0.043(9) 0.002(8)
F17 0.063(8) 0.152(13) 0.114(11) -0.011(10) 0.011(8) 0.020(8)
F15 0.089(8) 0.108(9) 0.215(14) -0.103(10) -0.088(9) 0.026(7)
F18 0.039(5) 0.084(7) 0.081(7) -0.045(6) -0.019(5) 0.002(5)
F16 0.159(13) 0.100(9) 0.187(14) -0.070(10) -0.118(11) -0.011(8)

loop_
_atom_type_symbol
_atom_type_description
_atom_type_scat_dispersion_real
_atom_type_scat_dispersion_imag
_atom_type_scat_source
C C 0.0033 0.0016 'International Tables Vol C Tables 4.2.6.8 and 6.1.1.4'
H H 0.0000 0.0000 'International Tables Vol C Tables 4.2.6.8 and 6.1.1.4'
Cl Cl 0.1484 0.1585 'International Tables Vol C Tables 4.2.6.8 and 6.1.1.4'
F F 0.0171 0.0103 'International Tables Vol C Tables 4.2.6.8 and 6.1.1.4'
N N 0.0061 0.0033 'International Tables Vol C Tables 4.2.6.8 and 6.1.1.4'
O O 0.0106 0.0060 'International Tables Vol C Tables 4.2.6.8 and 6.1.1.4'
P P 0.1023 0.0942 'International Tables Vol C Tables 4.2.6.8 and 6.1.1.4'
Zn Zn 0.2839 1.4301 'International Tables Vol C Tables 4.2.6.8 and 6.1.1.4'

loop_
_geom_angle_atom_site_label_1
_geom_angle_atom_site_label_2
_geom_angle_atom_site_label_3
_geom_angle
_geom_angle_site_symmetry_1
_geom_angle_site_symmetry_3
_geom_angle_publ_flag
H20A C20 H20B 107.9 . . ?
C18 C20 H20A 109.2 . . ?
C18 C20 H20B 109.2 . . ?
C18 C20 C21 112.0(5) . . ?
C21 C20 H20A 109.2 . . ?
C21 C20 H20B 109.2 . . ?
C22 C23 Cl2 119.7(5) . . ?
C22 C23 C24 121.8(6) . . ?
C24 C23 Cl2 118.5(5) . . ?
O1 Zn1 N2 86.84(16) . . ?
O1 Zn1 O5 175.1(5) . . ?
O3 Zn1 O1 82.57(14) . . ?
O3 Zn1 N1 95.20(17) . . ?
O3 Zn1 N2 166.75(17) . . ?
O3 Zn1 N3 108.57(17) . . ?
O3 Zn1 O5 93.6(5) . . ?
N1 Zn1 O1 95.27(16) . . ?
N1 Zn1 N2 77.82(18) . . ?
N1 Zn1 O5 88.1(5) . . ?
N2 Zn1 O5 97.4(5) . . ?
N3 Zn1 O1 87.54(16) . . ?
N3 Zn1 N1 156.22(19) . . ?
N3 Zn1 N2 78.77(18) . . ?
N3 Zn1 O5 90.9(4) . . ?
O5A Zn1 O1 177(2) . . ?
O5A Zn1 O3 97.0(19) . . ?
O5A Zn1 N1 87.5(19) . . ?
O5A Zn1 N2 94(2) . . ?
O5A Zn1 N3 90.0(16) . . ?
O2 Zn2 O4 107.30(15) . . ?
O2 Zn2 N4 93.34(17) . . ?
O2 Zn2 N5 91.28(17) . . ?
O2 Zn2 N6 118.15(18) . . ?
O4 Zn2 N4 94.60(18) . . ?
O4 Zn2 N5 160.85(17) . . ?
O4 Zn2 N6 96.2(2) . . ?
N4 Zn2 N5 79.4(2) . . ?
N6 Zn2 N4 141.5(2) . . ?
N6 Zn2 N5 78.4(2) . . ?
F7 P2 F8 91.4(5) . . ?
F7 P2 F10 89.3(5) . . ?
F7 P2 F12 173.9(7) . . ?
F8 P2 F10 179.1(5) . . ?
F8 P2 F12 88.9(6) . . ?
F9 P2 F7 90.2(7) . . ?
F9 P2 F8 88.9(5) . . ?
F9 P2 F10 91.6(6) . . ?
F9 P2 F11 174.2(9) . . ?
F9 P2 F12 83.7(7) . . ?
F10 P2 F12 90.5(6) . . ?
F11 P2 F7 95.6(9) . . ?
F11 P2 F8 90.6(5) . . ?
F11 P2 F10 88.7(6) . . ?
F11 P2 F12 90.5(9) . . ?
F1 P1 F2 89.6(3) . . ?
F1 P1 F4 178.9(3) . . ?
F2 P1 F4 89.7(2) . . ?
F3 P1 F1 91.3(3) . . ?
F3 P1 F2 89.5(3) . . ?
F3 P1 F4 89.6(3) . . ?
F3 P1 F6 178.4(3) . . ?
F5 P1 F1 91.4(3) . . ?
F5 P1 F2 178.9(3) . . ?
F5 P1 F3 90.9(3) . . ?
F5 P1 F4 89.3(2) . . ?
F5 P1 F6 90.3(3) . . ?
F6 P1 F1 89.7(3) . . ?
F6 P1 F2 89.2(2) . . ?
F6 P1 F4 89.3(2) . . ?
C19 O1 Zn1 122.4(3) . . ?
Zn2 O2 H2 131(5) . . ?
C26 O2 Zn2 117.4(3) . . ?
C26 O2 H2 107(5) . . ?
C40 O3 Zn1 141.0(4) . . ?
C40 O4 Zn2 120.6(3) . . ?
C1 N1 Zn1 125.7(4) . . ?
C1 N1 C5 119.7(5) . . ?
C5 N1 Zn1 114.6(4) . . ?
C6 N2 Zn1 104.1(3) . . ?
C7 N2 Zn1 107.2(4) . . ?
C7 N2 C6 113.1(5) . . ?
C7 N2 C13 113.3(5) . . ?
C13 N2 Zn1 111.4(3) . . ?
C13 N2 C6 107.4(4) . . ?
C8 N3 Zn1 115.7(4) . . ?
C8 N3 C12 118.5(5) . . ?
C12 N3 Zn1 124.6(4) . . ?
C27 N4 Zn2 120.2(4) . . ?
C27 N4 C31 118.7(6) . . ?
C31 N4 Zn2 115.4(5) . . ?
C32 N5 Zn2 108.2(4) . . ?
C32 N5 C33 111.7(5) . . ?
C33 N5 Zn2 105.8(4) . . ?
C34 N5 Zn2 107.8(4) . . ?
C34 N5 C32 113.2(6) . . ?
C34 N5 C33 109.8(5) . . ?
C35 N6 Zn2 117.0(5) . . ?
C39 N6 Zn2 122.9(5) . . ?
C39 N6 C35 119.4(7) . . ?
N1 C1 H1 118.9 . . ?
N1 C1 C2 122.1(6) . . ?
C2 C1 H1 118.9 . . ?
C1 C2 H2A 121.0 . . ?
C3 C2 C1 118.0(7) . . ?
C3 C2 H2A 121.0 . . ?
C2 C3 H3 119.8 . . ?
C2 C3 C4 120.4(6) . . ?
C4 C3 H3 119.8 . . ?
C3 C4 H4 120.8 . . ?
C3 C4 C5 118.4(6) . . ?
C5 C4 H4 120.8 . . ?
N1 C5 C4 121.3(6) . . ?
N1 C5 C6 116.5(5) . . ?
C4 C5 C6 122.2(6) . . ?
N2 C6 C5 109.6(5) . . ?
N2 C6 H6A 109.7 . . ?
N2 C6 H6B 109.7 . . ?
C5 C6 H6A 109.7 . . ?
C5 C6 H6B 109.7 . . ?
H6A C6 H6B 108.2 . . ?
N2 C7 H7A 109.4 . . ?
N2 C7 H7B 109.4 . . ?
N2 C7 C8 111.3(5) . . ?
H7A C7 H7B 108.0 . . ?
C8 C7 H7A 109.4 . . ?
C8 C7 H7B 109.4 . . ?
N3 C8 C7 116.3(5) . . ?
N3 C8 C9 121.4(6) . . ?
C9 C8 C7 122.3(6) . . ?
C8 C9 H9 120.1 . . ?
C8 C9 C10 119.8(7) . . ?
C10 C9 H9 120.1 . . ?
C9 C10 H10 120.5 . . ?
C11 C10 C9 118.9(6) . . ?
C11 C10 H10 120.5 . . ?
C10 C11 H11 120.6 . . ?
C10 C11 C12 118.7(6) . . ?
C12 C11 H11 120.6 . . ?
P2 F12 F12 97.7(12) . 2_757 ?
N3 C12 C11 122.7(6) . . ?
N3 C12 H12 118.7 . . ?
C11 C12 H12 118.7 . . ?
N2 C13 H13A 108.6 . . ?
N2 C13 H13B 108.6 . . ?
N2 C13 C14 114.8(5) . . ?
H13A C13 H13B 107.5 . . ?
C14 C13 H13A 108.6 . . ?
C14 C13 H13B 108.6 . . ?
C15 C14 C13 120.1(5) . . ?
C15 C14 C19 120.1(5) . . ?
C19 C14 C13 119.5(5) . . ?
C14 C15 H15 120.5 . . ?
C14 C15 C16 118.9(5) . . ?
C16 C15 H15 120.5 . . ?
C15 C16 Cl1 118.9(4) . . ?
C17 C16 Cl1 120.2(4) . . ?
C17 C16 C15 120.9(5) . . ?
C16 C17 H17 119.6 . . ?
C16 C17 C18 120.9(5) . . ?
C18 C17 H17 119.6 . . ?
C17 C18 C20 120.8(5) . . ?
C17 C18 C19 118.4(5) . . ?
C19 C18 C20 120.7(5) . . ?
O1 C19 C14 117.6(5) . . ?
O1 C19 C18 121.7(5) . . ?
C14 C19 C18 120.7(5) . . ?
C22 C21 C20 120.1(5) . . ?
C22 C21 C26 118.9(5) . . ?
C26 C21 C20 120.9(5) . . ?
C23 C22 C21 120.0(6) . . ?
C23 C22 H22 120.0 . . ?
C21 C22 H22 120.0 . . ?
C23 C24 H24 120.8 . . ?
C23 C24 C25 118.4(6) . . ?
C25 C24 H24 120.8 . . ?
C24 C25 C33 119.5(5) . . ?
C26 C25 C24 120.9(6) . . ?
C26 C25 C33 119.5(5) . . ?
O2 C26 C21 120.9(5) . . ?
O2 C26 C25 119.2(5) . . ?
C25 C26 C21 119.9(5) . . ?
N4 C27 H27 118.6 . . ?
N4 C27 C28 122.9(6) . . ?
C28 C27 H27 118.6 . . ?
C27 C28 H28 121.1 . . ?
C27 C28 C29 117.7(7) . . ?
C29 C28 H28 121.1 . . ?
C28 C29 H29 119.6 . . ?
C30 C29 C28 120.8(8) . . ?
C30 C29 H29 119.6 . . ?
C29 C30 H30 121.1 . . ?
C29 C30 C31 117.9(7) . . ?
C31 C30 H30 121.1 . . ?
N4 C31 C30 122.1(7) . . ?
N4 C31 C32 116.3(7) . . ?
C30 C31 C32 121.6(6) . . ?
N5 C32 C31 111.9(5) . . ?
N5 C32 H32A 109.2 . . ?
N5 C32 H32B 109.2 . . ?
C31 C32 H32A 109.2 . . ?
C31 C32 H32B 109.2 . . ?
H32A C32 H32B 107.9 . . ?
N5 C33 C25 110.2(5) . . ?
N5 C33 H33A 109.6 . . ?
N5 C33 H33B 109.6 . . ?
C25 C33 H33A 109.6 . . ?
C25 C33 H33B 109.6 . . ?
H33A C33 H33B 108.1 . . ?
N5 C34 H34A 109.1 . . ?
N5 C34 H34B 109.1 . . ?
N5 C34 C35 112.5(6) . . ?
H34A C34 H34B 107.8 . . ?
C35 C34 H34A 109.1 . . ?
C35 C34 H34B 109.1 . . ?
N6 C35 C34 115.6(7) . . ?
N6 C35 C36 121.2(9) . . ?
C36 C35 C34 122.9(8) . . ?
C35 C36 H36 120.2 . . ?
C35 C36 C37 119.5(8) . . ?
C37 C36 H36 120.2 . . ?
C36 C37 H37 120.2 . . ?
C36 C37 C38 119.6(8) . . ?
C38 C37 H37 120.2 . . ?
C37 C38 H38 120.7 . . ?
C39 C38 C37 118.5(10) . . ?
C39 C38 H38 120.7 . . ?
N6 C39 C38 121.7(8) . . ?
N6 C39 H39 119.2 . . ?
C38 C39 H39 119.2 . . ?
O3 C40 O4 120.6(5) . . ?
O3 C40 C41 122.1(5) . . ?
O4 C40 C41 117.2(5) . . ?
C40 C41 H41A 109.5 . . ?
C40 C41 H41B 109.5 . . ?
C40 C41 H41C 109.5 . . ?
H41A C41 H41B 109.5 . . ?
H41A C41 H41C 109.5 . . ?
H41B C41 H41C 109.5 . . ?
Zn1 O5 H5A 112.3 . . ?
Zn1 O5 H5B 110.7 . . ?
H5A O5 H5B 101.9 . . ?
H6C O6 H6D 104.5 . . ?
Zn1 O5A H5AA 109.1 . . ?
C42A O5A Zn1 135(4) . . ?
C42A O5A H5AA 109.5 . . ?
O5A C42A H42A 109.5 . . ?
O5A C42A H42B 109.5 . . ?
O5A C42A H42C 109.5 . . ?
H42A C42A H42B 109.5 . . ?
H42A C42A H42C 109.5 . . ?
H42B C42A H42C 109.5 . . ?
F13 P3 F14 81.1(10) . . ?
F13 P3 F17 89.8(9) . . ?
F13 P3 F15 87.8(8) . . ?
F13 P3 F18 93.3(6) . . ?
F13 P3 F16 168.9(9) . . ?
F14 P3 F17 170.7(11) . . ?
F14 P3 F15 87.8(9) . . ?
F14 P3 F18 94.5(7) . . ?
F14 P3 F16 87.8(11) . . ?
F17 P3 F16 101.3(9) . . ?
F15 P3 F17 90.0(9) . . ?
F15 P3 F18 177.6(8) . . ?
F15 P3 F16 91.3(8) . . ?
F18 P3 F17 87.9(7) . . ?
F18 P3 F16 88.0(7) . . ?

loop_
_geom_bond_atom_site_label_1
_geom_bond_atom_site_label_2
_geom_bond_distance
_geom_bond_site_symmetry_2
_geom_bond_publ_flag
C20 H20A 0.9900 . ?
C20 H20B 0.9900 . ?
C20 C18 1.514(7) . ?
C20 C21 1.514(8) . ?
C23 Cl2 1.746(6) . ?
C23 C22 1.376(9) . ?
C23 C24 1.390(9) . ?
Zn1 O1 2.141(4) . ?
Zn1 O3 2.032(4) . ?
Zn1 N1 2.110(5) . ?
Zn1 N2 2.210(5) . ?
Zn1 N3 2.105(5) . ?
Zn1 O5 2.231(10) . ?
Zn1 O5A 1.94(4) . ?
Zn2 O2 1.986(4) . ?
Zn2 O4 2.019(4) . ?
Zn2 N4 2.089(5) . ?
Zn2 N5 2.241(5) . ?
Zn2 N6 2.084(6) . ?
Cl1 C16 1.745(6) . ?
P2 F7 1.540(11) . ?
P2 F8 1.589(8) . ?
P2 F9 1.514(11) . ?
P2 F10 1.592(9) . ?
P2 F11 1.522(11) . ?
P2 F12 1.668(15) . ?
P1 F1 1.595(5) . ?
P1 F2 1.598(4) . ?
P1 F3 1.584(5) . ?
P1 F4 1.612(4) . ?
P1 F5 1.582(5) . ?
P1 F6 1.588(5) . ?
O1 C19 1.367(6) . ?
O2 H2 0.89(2) . ?
O2 C26 1.356(7) . ?
O3 C40 1.256(7) . ?
O4 C40 1.280(7) . ?
N1 C1 1.333(8) . ?
N1 C5 1.340(8) . ?
N2 C6 1.485(7) . ?
N2 C7 1.468(8) . ?
N2 C13 1.483(7) . ?
N3 C8 1.341(8) . ?
N3 C12 1.346(8) . ?
N4 C27 1.338(8) . ?
N4 C31 1.350(8) . ?
N5 C32 1.490(10) . ?
N5 C33 1.496(7) . ?
N5 C34 1.459(9) . ?
N6 C35 1.354(9) . ?
N6 C39 1.345(10) . ?
C1 H1 0.9500 . ?
C1 C2 1.391(9) . ?
C2 H2A 0.9500 . ?
C2 C3 1.369(11) . ?
C3 H3 0.9500 . ?
C3 C4 1.382(10) . ?
C4 H4 0.9500 . ?
C4 C5 1.390(9) . ?
C5 C6 1.508(9) . ?
C6 H6A 0.9900 . ?
C6 H6B 0.9900 . ?
C7 H7A 0.9900 . ?
C7 H7B 0.9900 . ?
C7 C8 1.510(9) . ?
C8 C9 1.380(9) . ?
C9 H9 0.9500 . ?
C9 C10 1.380(10) . ?
C10 H10 0.9500 . ?
C10 C11 1.373(10) . ?
C11 H11 0.9500 . ?
C11 C12 1.376(9) . ?
F12 F12 1.72(3) 2_757 ?
C12 H12 0.9500 . ?
C13 H13A 0.9900 . ?
C13 H13B 0.9900 . ?
C13 C14 1.505(8) . ?
C14 C15 1.389(7) . ?
C14 C19 1.393(7) . ?
C15 H15 0.9500 . ?
C15 C16 1.400(8) . ?
C16 C17 1.378(8) . ?
C17 H17 0.9500 . ?
C17 C18 1.387(8) . ?
C18 C19 1.408(8) . ?
C21 C22 1.400(8) . ?
C21 C26 1.410(8) . ?
C22 H22 0.9500 . ?
C24 H24 0.9500 . ?
C24 C25 1.394(9) . ?
C25 C26 1.389(8) . ?
C25 C33 1.509(8) . ?
C27 H27 0.9500 . ?
C27 C28 1.380(10) . ?
C28 H28 0.9500 . ?
C28 C29 1.382(10) . ?
C29 H29 0.9500 . ?
C29 C30 1.379(12) . ?
C30 H30 0.9500 . ?
C30 C31 1.389(11) . ?
C31 C32 1.498(10) . ?
C32 H32A 0.9900 . ?
C32 H32B 0.9900 . ?
C33 H33A 0.9900 . ?
C33 H33B 0.9900 . ?
C34 H34A 0.9900 . ?
C34 H34B 0.9900 . ?
C34 C35 1.495(12) . ?
C35 C36 1.370(12) . ?
C36 H36 0.9500 . ?
C36 C37 1.376(15) . ?
C37 H37 0.9500 . ?
C37 C38 1.386(13) . ?
C38 H38 0.9500 . ?
C38 C39 1.381(10) . ?
C39 H39 0.9500 . ?
C40 C41 1.494(8) . ?
C41 H41A 0.9800 . ?
C41 H41B 0.9800 . ?
C41 H41C 0.9800 . ?
O5 H5A 0.9090 . ?
O5 H5B 0.9054 . ?
O6 H6C 0.8702 . ?
O6 H6D 0.8703 . ?
O5A H5AA 0.8400 . ?
O5A C42A 1.425(19) . ?
C42A H42A 0.9800 . ?
C42A H42B 0.9800 . ?
C42A H42C 0.9800 . ?
P3 F13 1.567(8) . ?
P3 F14 1.583(8) . ?
P3 F17 1.587(8) . ?
P3 F15 1.584(8) . ?
P3 F18 1.585(7) . ?
P3 F16 1.592(7) . ?

loop_
_geom_torsion_atom_site_label_1
_geom_torsion_atom_site_label_2
_geom_torsion_atom_site_label_3
_geom_torsion_atom_site_label_4
_geom_torsion
_geom_torsion_site_symmetry_1
_geom_torsion_site_symmetry_2
_geom_torsion_site_symmetry_3
_geom_torsion_site_symmetry_4
_geom_torsion_publ_flag
C20 C18 C19 O1 0.1(8) . . . . ?
C20 C18 C19 C14 -179.4(5) . . . . ?
C20 C21 C22 C23 177.3(5) . . . . ?
C20 C21 C26 O2 3.1(8) . . . . ?
C20 C21 C26 C25 179.6(5) . . . . ?
C23 C24 C25 C26 -1.9(8) . . . . ?
C23 C24 C25 C33 174.3(5) . . . . ?
Zn1 O1 C19 C14 50.6(6) . . . . ?
Zn1 O1 C19 C18 -129.0(4) . . . . ?
Zn1 O3 C40 O4 149.7(4) . . . . ?
Zn1 O3 C40 C41 -33.7(9) . . . . ?
Zn1 N1 C1 C2 -179.2(5) . . . . ?
Zn1 N1 C5 C4 -179.2(5) . . . . ?
Zn1 N1 C5 C6 2.7(7) . . . . ?
Zn1 N2 C6 C5 43.6(5) . . . . ?
Zn1 N2 C7 C8 -34.6(6) . . . . ?
Zn1 N2 C13 C14 61.4(5) . . . . ?
Zn1 N3 C8 C7 -11.7(7) . . . . ?
Zn1 N3 C8 C9 170.1(5) . . . . ?
Zn1 N3 C12 C11 -168.8(5) . . . . ?
Zn2 O2 C26 C21 118.7(5) . . . . ?
Zn2 O2 C26 C25 -57.8(6) . . . . ?
Zn2 O4 C40 O3 -3.8(7) . . . . ?
Zn2 O4 C40 C41 179.5(4) . . . . ?
Zn2 N4 C27 C28 152.7(5) . . . . ?
Zn2 N4 C31 C30 -153.6(5) . . . . ?
Zn2 N4 C31 C32 27.4(7) . . . . ?
Zn2 N5 C32 C31 23.9(6) . . . . ?
Zn2 N5 C33 C25 -65.2(6) . . . . ?
Zn2 N5 C34 C35 -30.1(7) . . . . ?
Zn2 N6 C35 C34 -16.5(7) . . . . ?
Zn2 N6 C35 C36 169.2(5) . . . . ?
Zn2 N6 C39 C38 -169.2(5) . . . . ?
Cl1 C16 C17 C18 176.9(4) . . . . ?
Cl2 C23 C22 C21 -178.3(4) . . . . ?
Cl2 C23 C24 C25 179.5(4) . . . . ?
N1 C1 C2 C3 -2.1(11) . . . . ?
N1 C5 C6 N2 -33.1(7) . . . . ?
N2 C7 C8 N3 32.4(7) . . . . ?
N2 C7 C8 C9 -149.4(6) . . . . ?
N2 C13 C14 C15 119.3(6) . . . . ?
N2 C13 C14 C19 -66.1(7) . . . . ?
N3 C8 C9 C10 -0.7(10) . . . . ?
N4 C27 C28 C29 -1.1(10) . . . . ?
N4 C31 C32 N5 -34.9(7) . . . . ?
N5 C34 C35 N6 32.2(8) . . . . ?
N5 C34 C35 C36 -153.6(7) . . . . ?
N6 C35 C36 C37 1.0(11) . . . . ?
C1 N1 C5 C4 0.0(9) . . . . ?
C1 N1 C5 C6 -178.1(5) . . . . ?
C1 C2 C3 C4 0.9(11) . . . . ?
C2 C3 C4 C5 0.6(11) . . . . ?
C3 C4 C5 N1 -1.1(10) . . . . ?
C3 C4 C5 C6 176.9(6) . . . . ?
C4 C5 C6 N2 148.8(6) . . . . ?
C5 N1 C1 C2 1.6(9) . . . . ?
C6 N2 C7 C8 -148.8(5) . . . . ?
C6 N2 C13 C14 174.7(5) . . . . ?
C7 N2 C6 C5 159.6(5) . . . . ?
C7 N2 C13 C14 -59.6(6) . . . . ?
C7 C8 C9 C10 -178.7(6) . . . . ?
F8 P2 F12 F12 83.8(9) . . . 2_757 ?
C8 N3 C12 C11 -1.6(9) . . . . ?
C8 C9 C10 C11 -0.7(10) . . . . ?
F9 P2 F12 F12 172.9(10) . . . 2_757 ?
C9 C10 C11 C12 0.8(10) . . . . ?
F10 P2 F12 F12 -95.5(10) . . . 2_757 ?
C10 C11 C12 N3 0.3(10) . . . . ?
F11 P2 F12 F12 -6.8(10) . . . 2_757 ?
C12 N3 C8 C7 179.9(5) . . . . ?
C12 N3 C8 C9 1.8(9) . . . . ?
C13 N2 C6 C5 -74.7(6) . . . . ?
C13 N2 C7 C8 88.7(6) . . . . ?
C13 C14 C15 C16 174.7(5) . . . . ?
C13 C14 C19 O1 3.2(7) . . . . ?
C13 C14 C19 C18 -177.2(5) . . . . ?
C14 C15 C16 Cl1 -176.3(4) . . . . ?
C14 C15 C16 C17 1.8(8) . . . . ?
C15 C14 C19 O1 177.8(5) . . . . ?
C15 C14 C19 C18 -2.6(8) . . . . ?
C15 C16 C17 C18 -1.2(8) . . . . ?
C16 C17 C18 C20 -178.7(5) . . . . ?
C16 C17 C18 C19 -1.3(8) . . . . ?
C17 C18 C19 O1 -177.3(5) . . . . ?
C17 C18 C19 C14 3.2(8) . . . . ?
C18 C20 C21 C22 -89.3(6) . . . . ?
C18 C20 C21 C26 88.3(6) . . . . ?
C19 C14 C15 C16 0.1(8) . . . . ?
C21 C20 C18 C17 96.0(6) . . . . ?
C21 C20 C18 C19 -81.3(6) . . . . ?
C22 C23 C24 C25 -1.3(9) . . . . ?
C22 C21 C26 O2 -179.2(5) . . . . ?
C22 C21 C26 C25 -2.8(8) . . . . ?
C24 C23 C22 C21 2.4(9) . . . . ?
C24 C25 C26 O2 -179.5(5) . . . . ?
C24 C25 C26 C21 3.9(8) . . . . ?
C24 C25 C33 N5 -110.0(6) . . . . ?
C26 C21 C22 C23 -0.3(8) . . . . ?
C26 C25 C33 N5 66.3(7) . . . . ?
C27 N4 C31 C30 -0.2(9) . . . . ?
C27 N4 C31 C32 -179.2(5) . . . . ?
C27 C28 C29 C30 1.2(11) . . . . ?
C28 C29 C30 C31 -0.9(11) . . . . ?
C29 C30 C31 N4 0.4(10) . . . . ?
C29 C30 C31 C32 179.3(6) . . . . ?
C30 C31 C32 N5 146.2(6) . . . . ?
C31 N4 C27 C28 0.6(9) . . . . ?
C32 N5 C33 C25 52.3(7) . . . . ?
C32 N5 C34 C35 -149.7(6) . . . . ?
C33 N5 C32 C31 -92.2(6) . . . . ?
C33 N5 C34 C35 84.6(7) . . . . ?
C33 C25 C26 O2 4.2(8) . . . . ?
C33 C25 C26 C21 -172.3(5) . . . . ?
C34 N5 C32 C31 143.3(6) . . . . ?
C34 N5 C33 C25 178.8(6) . . . . ?
C34 C35 C36 C37 -172.8(7) . . . . ?
C35 N6 C39 C38 1.4(10) . . . . ?
C35 C36 C37 C38 0.3(12) . . . . ?
C36 C37 C38 C39 -0.8(11) . . . . ?
C37 C38 C39 N6 0.0(10) . . . . ?
C39 N6 C35 C34 172.4(6) . . . . ?
C39 N6 C35 C36 -1.8(10) . . . . ?
